data_4073920
loop_
_publ_author_name
'C\'ampora, Juan'
'Matas, Inmaculada'
'Palma, Pilar'
'\'Alvarez, Eleuterio'
'Graiff, Claudia'
'Tiripicchio, Antonio'

_publ_section_title
;
 Acid&#x2212;Base Reactions of Methylnickel Hydroxo, Alkoxo, and Amide
 Complexes with Carbon Acids. Studies on the Reactivity of Noncyclic
 Nickel Enolates
;
_journal_issue 23
_journal_name_full Organometallics
_journal_page_first 5712
_journal_paper_doi 10.1021/om7007259
_journal_volume 26
_journal_year 2007
_chemical_formula_moiety 'C23 H42 Ni O P2'
_chemical_formula_sum 'C23 H42 Ni O P2'
_chemical_formula_weight 455.22
_chemical_name_systematic
;
 ?
;
_space_group_IT_number 14
_symmetry_cell_setting monoclinic
_symmetry_space_group_name_Hall '-P 2ybc'
_symmetry_space_group_name_H-M 'P 1 21/c 1'
_atom_sites_solution_hydrogens geom
_atom_sites_solution_primary direct
_atom_sites_solution_secondary difmap
_audit_creation_method SHELXL-97
_cell_angle_alpha 90.00
_cell_angle_beta 105.09(3)
_cell_angle_gamma 90.00
_cell_formula_units_Z 4
_cell_length_a 14.496(5)
_cell_length_b 10.941(3)
_cell_length_c 16.481(5)
_cell_measurement_reflns_used 999
_cell_measurement_temperature 293(2)
_cell_measurement_theta_max 28.12
_cell_measurement_theta_min 2.36
_cell_volume 2523.8(14)
_computing_cell_refinement SAINT
_computing_data_collection 'Bruker AXS SMART 1000 software'
_computing_data_reduction 'SAINT SADABS'
_computing_molecular_graphics 'ORTEP 3'
_computing_structure_refinement 'SHELXL-97 (Sheldrick, 1997)'
_computing_structure_solution SHELXS
_diffrn_ambient_temperature 293(2)
_diffrn_measured_fraction_theta_full 0.899
_diffrn_measured_fraction_theta_max 0.899
_diffrn_measurement_device_type 'Bruker AXS Smart 1000'
_diffrn_measurement_method 'omega scan'
_diffrn_radiation_monochromator graphite
_diffrn_radiation_source 'fine-focus sealed tube'
_diffrn_radiation_type MoK\a
_diffrn_radiation_wavelength 0.71073
_diffrn_reflns_av_R_equivalents 0.0289
_diffrn_reflns_av_sigmaI/netI 0.0383
_diffrn_reflns_limit_h_max 15
_diffrn_reflns_limit_h_min -18
_diffrn_reflns_limit_k_max 10
_diffrn_reflns_limit_k_min -14
_diffrn_reflns_limit_l_max 19
_diffrn_reflns_limit_l_min -21
_diffrn_reflns_number 14396
_diffrn_reflns_theta_full 28.12
_diffrn_reflns_theta_max 28.12
_diffrn_reflns_theta_min 2.36
_exptl_absorpt_coefficient_mu 0.906
_exptl_absorpt_correction_T_max 0.8552
_exptl_absorpt_correction_T_min 0.7954
_exptl_absorpt_correction_type multi-scan
_exptl_absorpt_process_details 'SADABS software bruker'
_exptl_crystal_colour yellow
_exptl_crystal_density_diffrn 1.198
_exptl_crystal_density_meas ?
_exptl_crystal_density_method 'not measured'
_exptl_crystal_description prism
_exptl_crystal_F_000 984
_exptl_crystal_size_max 0.26
_exptl_crystal_size_mid 0.22
_exptl_crystal_size_min 0.19
_refine_diff_density_max 0.377
_refine_diff_density_min -0.297
_refine_diff_density_rms 0.049
_refine_ls_extinction_method none
_refine_ls_goodness_of_fit_ref 0.943
_refine_ls_hydrogen_treatment constr
_refine_ls_matrix_type full
_refine_ls_number_parameters 253
_refine_ls_number_reflns 5543
_refine_ls_number_restraints 7
_refine_ls_restrained_S_all 0.943
_refine_ls_R_factor_all 0.0632
_refine_ls_R_factor_gt 0.0371
_refine_ls_shift/su_max 0.001
_refine_ls_shift/su_mean 0.000
_refine_ls_structure_factor_coef Fsqd
_refine_ls_weighting_details 'calc w=1/[\s^2^(Fo^2^)+(0.0576P)^2^+0.0000P] where P=(Fo^2^+2Fc^2^)/3'
_refine_ls_weighting_scheme calc
_refine_ls_wR_factor_gt 0.0928
_refine_ls_wR_factor_ref 0.1026
_reflns_number_gt 3711
_reflns_number_total 5543
_reflns_threshold_expression >2sigma(I)
_cod_data_source_file om7007259-file002.cif
_cod_data_source_block 3
_cod_depositor_comments
;
The following automatic conversions were performed:

'_symmetry_cell_setting' value 'Monoclinic' changed to 'monoclinic'
according to /home/saulius/struct/CIF-dictionaries/cif_core.dic
dictionary named 'cif_core.dic' version 2.4.1 from 2010-06-29.

Automatic conversion script
Id: cif_fix_values 1715 2011-07-08 13:25:40Z adriana 

The following automatic conversions were performed:

'_exptl_crystal_density_meas' value 'not measured' was changed to '?'
- the value is perceived as not measured.

Automatic conversion script
Id: cif_fix_values 3008 2015-01-20 13:52:24Z robertas 
;
_cod_original_sg_symbol_H-M P2(1)/c
_cod_database_code 4073920

loop_
_symmetry_equiv_pos_as_xyz
'x, y, z'
'-x, y+1/2, -z+1/2'
'-x, -y, -z'
'x, -y-1/2, z-1/2'

loop_
_atom_site_label
_atom_site_type_symbol
_atom_site_fract_x
_atom_site_fract_y
_atom_site_fract_z
_atom_site_U_iso_or_equiv
_atom_site_adp_type
_atom_site_occupancy
_atom_site_symmetry_multiplicity
_atom_site_calc_flag
_atom_site_refinement_flags
_atom_site_disorder_assembly
_atom_site_disorder_group
Ni1 Ni 0.72399(2) 0.28368(3) 0.825957(16) 0.04603(11) Uani 1 1 d . A .
P1 P 0.75680(5) 0.21057(5) 0.95563(4) 0.04783(16) Uani 1 1 d . A .
P2 P 0.71737(5) 0.46159(5) 0.87476(4) 0.04789(16) Uani 1 1 d D . .
O1 O 0.73166(13) 0.12524(15) 0.78033(10) 0.0615(5) Uani 1 1 d . . .
C1 C 0.6860(3) 0.3473(3) 0.71120(15) 0.0804(9) Uani 1 1 d . . .
H1A H 0.6758 0.4339 0.7127 0.121 Uiso 1 1 calc R A .
H1B H 0.6280 0.3082 0.6808 0.121 Uiso 1 1 calc R . .
H1C H 0.7356 0.3311 0.6837 0.121 Uiso 1 1 calc R . .
C2 C 0.7555(2) 0.3386(2) 1.02775(15) 0.0636(7) Uani 1 1 d . . .
H2A H 0.6942 0.3413 1.0411 0.076 Uiso 1 1 calc R A .
H2B H 0.8047 0.3262 1.0796 0.076 Uiso 1 1 calc R . .
C3 C 0.7726(2) 0.4581(2) 0.98885(15) 0.0685(8) Uani 1 1 d . A .
H3A H 0.8408 0.4713 0.9992 0.082 Uiso 1 1 calc R . .
H3B H 0.7466 0.5241 1.0154 0.082 Uiso 1 1 calc R . .
C4 C 0.8737(2) 0.1349(3) 0.99525(17) 0.0682(7) Uani 1 1 d . . .
H4 H 0.8763 0.0682 0.9562 0.082 Uiso 1 1 calc R A .
C5 C 0.9542(2) 0.2218(4) 0.9930(2) 0.1001(12) Uani 1 1 d . A .
H5A H 0.9431 0.2567 0.9379 0.150 Uiso 1 1 calc R . .
H5B H 1.0136 0.1780 1.0063 0.150 Uiso 1 1 calc R . .
H5C H 0.9568 0.2857 1.0335 0.150 Uiso 1 1 calc R . .
C6 C 0.8904(3) 0.0776(3) 1.0831(2) 0.0977(11) Uani 1 1 d . A .
H6A H 0.8397 0.0212 1.0833 0.146 Uiso 1 1 calc R . .
H6B H 0.8915 0.1408 1.1237 0.146 Uiso 1 1 calc R . .
H6C H 0.9504 0.0350 1.0970 0.146 Uiso 1 1 calc R . .
C7 C 0.6685(2) 0.1007(2) 0.97599(16) 0.0610(7) Uani 1 1 d . . .
H7 H 0.6842 0.0857 1.0367 0.073 Uiso 1 1 calc R A .
C8 C 0.6734(3) -0.0212(3) 0.93255(19) 0.0821(9) Uani 1 1 d . A .
H8A H 0.7370 -0.0536 0.9509 0.123 Uiso 1 1 calc R . .
H8B H 0.6570 -0.0092 0.8728 0.123 Uiso 1 1 calc R . .
H8C H 0.6292 -0.0776 0.9466 0.123 Uiso 1 1 calc R . .
C9 C 0.5688(2) 0.1539(3) 0.9498(2) 0.0902(10) Uani 1 1 d . A .
H9A H 0.5676 0.2302 0.9783 0.135 Uiso 1 1 calc R . .
H9B H 0.5246 0.0980 0.9643 0.135 Uiso 1 1 calc R . .
H9C H 0.5510 0.1673 0.8902 0.135 Uiso 1 1 calc R . .
C10 C 0.7867(2) 0.5798(2) 0.83747(18) 0.0697(8) Uani 1 1 d . A .
H10 H 0.7516 0.5967 0.7792 0.084 Uiso 1 1 calc R . .
C11 C 0.8829(3) 0.5319(3) 0.8334(3) 0.1022(12) Uani 1 1 d . . .
H11A H 0.8748 0.4561 0.8031 0.153 Uiso 1 1 calc R A .
H11B H 0.9222 0.5188 0.8894 0.153 Uiso 1 1 calc R . .
H11C H 0.9131 0.5903 0.8053 0.153 Uiso 1 1 calc R . .
C12 C 0.7941(3) 0.7012(3) 0.8829(2) 0.0970(11) Uani 1 1 d . . .
H12A H 0.7313 0.7286 0.8835 0.146 Uiso 1 1 calc R A .
H12B H 0.8232 0.7604 0.8544 0.146 Uiso 1 1 calc R . .
H12C H 0.8323 0.6916 0.9396 0.146 Uiso 1 1 calc R . .
C13A C 0.5902(5) 0.5103(5) 0.8607(6) 0.0736(19) Uani 0.60 1 d PD A 1
H13A H 0.5496 0.4380 0.8572 0.088 Uiso 0.60 1 calc PR A 1
C14A C 0.553(2) 0.590(2) 0.7811(12) 0.112(5) Uani 0.60 1 d PD A 1
H14A H 0.5603 0.5453 0.7328 0.168 Uiso 0.60 1 calc PR A 1
H14B H 0.5900 0.6638 0.7867 0.168 Uiso 0.60 1 calc PR A 1
H14C H 0.4873 0.6090 0.7745 0.168 Uiso 0.60 1 calc PR A 1
C15A C 0.5729(5) 0.5985(7) 0.9294(4) 0.1115(19) Uani 0.60 1 d PD A 1
H15A H 0.6021 0.5655 0.9840 0.167 Uiso 0.60 1 calc PR A 1
H15B H 0.5054 0.6075 0.9227 0.167 Uiso 0.60 1 calc PR A 1
H15C H 0.6003 0.6768 0.9237 0.167 Uiso 0.60 1 calc PR A 1
C13B C 0.6089(9) 0.5557(9) 0.8692(11) 0.0736(19) Uani 0.40 1 d PD A 2
H13B H 0.6240 0.6406 0.8866 0.088 Uiso 0.40 1 calc PR A 2
C14B C 0.542(3) 0.545(3) 0.7791(18) 0.112(5) Uani 0.40 1 d PD A 2
H14D H 0.5720 0.5843 0.7402 0.168 Uiso 0.40 1 calc PR A 2
H14E H 0.4826 0.5844 0.7770 0.168 Uiso 0.40 1 calc PR A 2
H14F H 0.5316 0.4606 0.7645 0.168 Uiso 0.40 1 calc PR A 2
C15B C 0.5504(7) 0.4907(10) 0.9218(7) 0.1115(19) Uani 0.40 1 d PD A 2
H15D H 0.5906 0.4744 0.9770 0.167 Uiso 0.40 1 calc PR A 2
H15E H 0.5260 0.4151 0.8953 0.167 Uiso 0.40 1 calc PR A 2
H15F H 0.4982 0.5420 0.9262 0.167 Uiso 0.40 1 calc PR A 2
C16 C 0.80682(19) 0.0870(2) 0.75661(13) 0.0517(6) Uani 1 1 d . A .
C17 C 0.8881(2) 0.1501(3) 0.76456(18) 0.0757(8) Uani 1 1 d . . .
H17A H 0.8946 0.2277 0.7885 0.091 Uiso 1 1 calc R A .
H17B H 0.9379 0.1163 0.7461 0.091 Uiso 1 1 calc R . .
C18 C 0.79288(18) -0.0356(2) 0.71457(13) 0.0500(6) Uani 1 1 d . . .
C19 C 0.8681(2) -0.1050(3) 0.70027(17) 0.0702(8) Uani 1 1 d . A .
H19 H 0.9305 -0.0764 0.7185 0.084 Uiso 1 1 calc R . .
C20 C 0.8501(3) -0.2166(3) 0.6589(2) 0.0840(10) Uani 1 1 d . . .
H20 H 0.9006 -0.2621 0.6496 0.101 Uiso 1 1 calc R A .
C21 C 0.7594(3) -0.2600(3) 0.6319(2) 0.0824(10) Uani 1 1 d . A .
H21 H 0.7478 -0.3344 0.6038 0.099 Uiso 1 1 calc R . .
C22 C 0.6861(3) -0.1944(3) 0.6462(2) 0.0797(9) Uani 1 1 d . . .
H22 H 0.6240 -0.2243 0.6285 0.096 Uiso 1 1 calc R A .
C23 C 0.7032(2) -0.0823(2) 0.68726(17) 0.0641(7) Uani 1 1 d . A .
H23 H 0.6519 -0.0382 0.6963 0.077 Uiso 1 1 calc R . .

loop_
_atom_site_aniso_label
_atom_site_aniso_U_11
_atom_site_aniso_U_22
_atom_site_aniso_U_33
_atom_site_aniso_U_23
_atom_site_aniso_U_13
_atom_site_aniso_U_12
Ni1 0.0575(2) 0.04814(19) 0.03337(16) -0.00451(12) 0.01348(13) -0.00354(14)
P1 0.0630(4) 0.0437(3) 0.0356(3) -0.0018(2) 0.0108(3) 0.0036(3)
P2 0.0586(4) 0.0456(3) 0.0409(3) 0.0010(3) 0.0157(3) 0.0020(3)
O1 0.0760(13) 0.0573(10) 0.0593(10) -0.0160(8) 0.0321(9) -0.0104(9)
C1 0.125(3) 0.075(2) 0.0386(14) -0.0001(13) 0.0161(15) -0.0002(18)
C2 0.098(2) 0.0555(15) 0.0370(12) -0.0072(11) 0.0170(13) 0.0009(14)
C3 0.105(2) 0.0531(16) 0.0457(14) -0.0061(12) 0.0170(14) 0.0041(15)
C4 0.0672(19) 0.0705(18) 0.0589(16) -0.0033(14) 0.0023(13) 0.0135(15)
C5 0.067(2) 0.133(3) 0.090(3) -0.003(2) 0.0025(18) 0.001(2)
C6 0.108(3) 0.097(3) 0.074(2) 0.0229(19) -0.0013(19) 0.029(2)
C7 0.085(2) 0.0532(15) 0.0480(14) 0.0039(11) 0.0229(13) -0.0024(13)
C8 0.119(3) 0.0545(17) 0.076(2) -0.0035(15) 0.0310(19) -0.0152(17)
C9 0.076(2) 0.093(2) 0.107(3) 0.007(2) 0.0328(19) -0.0124(18)
C10 0.088(2) 0.0564(17) 0.0706(18) -0.0015(14) 0.0310(16) -0.0084(15)
C11 0.098(3) 0.082(2) 0.145(3) -0.010(2) 0.066(2) -0.019(2)
C12 0.129(3) 0.0561(19) 0.109(3) -0.0035(18) 0.036(2) -0.0162(18)
C13A 0.081(4) 0.050(5) 0.093(3) 0.009(4) 0.029(3) 0.016(3)
C14A 0.096(8) 0.145(17) 0.094(3) 0.032(8) 0.025(3) 0.040(11)
C15A 0.090(4) 0.127(5) 0.124(4) -0.026(5) 0.040(3) 0.021(4)
C13B 0.081(4) 0.050(5) 0.093(3) 0.009(4) 0.029(3) 0.016(3)
C14B 0.096(8) 0.145(17) 0.094(3) 0.032(8) 0.025(3) 0.040(11)
C15B 0.090(4) 0.127(5) 0.124(4) -0.026(5) 0.040(3) 0.021(4)
C16 0.0662(17) 0.0541(14) 0.0344(11) -0.0025(10) 0.0124(11) -0.0022(12)
C17 0.073(2) 0.075(2) 0.0788(19) -0.0178(16) 0.0202(16) -0.0091(16)
C18 0.0644(16) 0.0504(14) 0.0350(11) 0.0016(10) 0.0123(11) 0.0027(12)
C19 0.079(2) 0.0695(19) 0.0641(17) -0.0014(14) 0.0214(15) 0.0101(15)
C20 0.114(3) 0.067(2) 0.079(2) -0.0055(16) 0.038(2) 0.030(2)
C21 0.119(3) 0.0545(17) 0.073(2) -0.0147(15) 0.023(2) 0.0050(18)
C22 0.091(2) 0.0644(19) 0.078(2) -0.0162(15) 0.0107(17) -0.0079(16)
C23 0.0698(19) 0.0576(16) 0.0633(16) -0.0102(13) 0.0143(14) 0.0012(13)

loop_
_atom_type_symbol
_atom_type_description
_atom_type_scat_dispersion_real
_atom_type_scat_dispersion_imag
_atom_type_scat_source
Ni Ni 0.3393 1.1124 'International Tables Vol C Tables 4.2.6.8 and 6.1.1.4'
P P 0.1023 0.0942 'International Tables Vol C Tables 4.2.6.8 and 6.1.1.4'
O O 0.0106 0.0060 'International Tables Vol C Tables 4.2.6.8 and 6.1.1.4'
C C 0.0033 0.0016 'International Tables Vol C Tables 4.2.6.8 and 6.1.1.4'
H H 0.0000 0.0000 'International Tables Vol C Tables 4.2.6.8 and 6.1.1.4'

loop_
_geom_angle_atom_site_label_1
_geom_angle_atom_site_label_2
_geom_angle_atom_site_label_3
_geom_angle
O1 Ni1 C1 88.45(11)
O1 Ni1 P2 178.62(5)
C1 Ni1 P2 90.63(9)
O1 Ni1 P1 91.85(6)
C1 Ni1 P1 176.19(10)
P2 Ni1 P1 89.15(3)
C2 P1 C4 106.01(13)
C2 P1 C7 104.70(12)
C4 P1 C7 105.04(13)
C2 P1 Ni1 108.20(9)
C4 P1 Ni1 116.75(9)
C7 P1 Ni1 115.15(9)
C10 P2 C3 103.04(14)
C10 P2 C13B 97.0(3)
C3 P2 C13B 101.5(5)
C10 P2 C13A 111.3(2)
C3 P2 C13A 106.5(3)
C13B P2 C13A 17.4(4)
C10 P2 Ni1 115.91(9)
C3 P2 Ni1 108.54(9)
C13B P2 Ni1 127.6(4)
C13A P2 Ni1 110.8(2)
C16 O1 Ni1 122.95(16)
Ni1 C1 H1A 109.5
Ni1 C1 H1B 109.5
H1A C1 H1B 109.5
Ni1 C1 H1C 109.5
H1A C1 H1C 109.5
H1B C1 H1C 109.5
C3 C2 P1 110.83(16)
C3 C2 H2A 109.5
P1 C2 H2A 109.5
C3 C2 H2B 109.5
P1 C2 H2B 109.5
H2A C2 H2B 108.1
C2 C3 P2 112.14(18)
C2 C3 H3A 109.2
P2 C3 H3A 109.2
C2 C3 H3B 109.2
P2 C3 H3B 109.2
H3A C3 H3B 107.9
C5 C4 C6 110.2(3)
C5 C4 P1 110.6(2)
C6 C4 P1 114.9(2)
C5 C4 H4 106.9
C6 C4 H4 106.9
P1 C4 H4 106.9
C4 C5 H5A 109.5
C4 C5 H5B 109.5
H5A C5 H5B 109.5
C4 C5 H5C 109.5
H5A C5 H5C 109.5
H5B C5 H5C 109.5
C4 C6 H6A 109.5
C4 C6 H6B 109.5
H6A C6 H6B 109.5
C4 C6 H6C 109.5
H6A C6 H6C 109.5
H6B C6 H6C 109.5
C9 C7 C8 111.1(3)
C9 C7 P1 110.66(19)
C8 C7 P1 111.38(19)
C9 C7 H7 107.8
C8 C7 H7 107.8
P1 C7 H7 107.8
C7 C8 H8A 109.5
C7 C8 H8B 109.5
H8A C8 H8B 109.5
C7 C8 H8C 109.5
H8A C8 H8C 109.5
H8B C8 H8C 109.5
C7 C9 H9A 109.5
C7 C9 H9B 109.5
H9A C9 H9B 109.5
C7 C9 H9C 109.5
H9A C9 H9C 109.5
H9B C9 H9C 109.5
C11 C10 C12 112.3(3)
C11 C10 P2 111.2(2)
C12 C10 P2 115.2(2)
C11 C10 H10 105.7
C12 C10 H10 105.7
P2 C10 H10 105.7
C10 C11 H11A 109.5
C10 C11 H11B 109.5
H11A C11 H11B 109.5
C10 C11 H11C 109.5
H11A C11 H11C 109.5
H11B C11 H11C 109.5
C10 C12 H12A 109.5
C10 C12 H12B 109.5
H12A C12 H12B 109.5
C10 C12 H12C 109.5
H12A C12 H12C 109.5
H12B C12 H12C 109.5
C14A C13A C15A 100.6(13)
C14A C13A P2 112.0(14)
C15A C13A P2 115.2(5)
C14A C13A H13A 109.5
C15A C13A H13A 109.5
P2 C13A H13A 109.5
C13A C14A H14A 109.5
C13A C14A H14B 109.5
H14A C14A H14B 109.5
C13A C14A H14C 109.5
H14A C14A H14C 109.5
H14B C14A H14C 109.5
C13A C15A H15A 109.5
C13A C15A H15B 109.5
H15A C15A H15B 109.5
C13A C15A H15C 109.5
H15A C15A H15C 109.5
H15B C15A H15C 109.5
C15B C13B C14B 102.1(19)
C15B C13B P2 107.4(7)
C14B C13B P2 108(2)
C15B C13B H13B 112.8
C14B C13B H13B 112.8
P2 C13B H13B 112.8
C13B C14B H14D 109.5
C13B C14B H14E 109.5
H14D C14B H14E 109.5
C13B C14B H14F 109.5
H14D C14B H14F 109.5
H14E C14B H14F 109.5
C13B C15B H15D 109.5
C13B C15B H15E 109.5
H15D C15B H15E 109.5
C13B C15B H15F 109.5
H15D C15B H15F 109.5
H15E C15B H15F 109.5
O1 C16 C17 125.5(2)
O1 C16 C18 113.5(2)
C17 C16 C18 121.0(2)
C16 C17 H17A 120.0
C16 C17 H17B 120.0
H17A C17 H17B 120.0
C23 C18 C19 117.4(2)
C23 C18 C16 119.5(2)
C19 C18 C16 123.1(2)
C20 C19 C18 120.3(3)
C20 C19 H19 119.9
C18 C19 H19 119.9
C21 C20 C19 120.7(3)
C21 C20 H20 119.7
C19 C20 H20 119.7
C22 C21 C20 119.6(3)
C22 C21 H21 120.2
C20 C21 H21 120.2
C21 C22 C23 120.3(3)
C21 C22 H22 119.9
C23 C22 H22 119.9
C18 C23 C22 121.8(3)
C18 C23 H23 119.1
C22 C23 H23 119.1

loop_
_geom_bond_atom_site_label_1
_geom_bond_atom_site_label_2
_geom_bond_distance
Ni1 O1 1.9043(17)
Ni1 C1 1.955(3)
Ni1 P2 2.1177(8)
Ni1 P1 2.2145(9)
P1 C2 1.841(2)
P1 C4 1.846(3)
P1 C7 1.849(3)
P2 C10 1.839(3)
P2 C3 1.842(3)
P2 C13B 1.862(11)
P2 C13A 1.874(7)
O1 C16 1.318(3)
C1 H1A 0.9600
C1 H1B 0.9600
C1 H1C 0.9600
C2 C3 1.504(4)
C2 H2A 0.9700
C2 H2B 0.9700
C3 H3A 0.9700
C3 H3B 0.9700
C4 C5 1.512(4)
C4 C6 1.537(4)
C4 H4 0.9800
C5 H5A 0.9600
C5 H5B 0.9600
C5 H5C 0.9600
C6 H6A 0.9600
C6 H6B 0.9600
C6 H6C 0.9600
C7 C9 1.513(4)
C7 C8 1.524(4)
C7 H7 0.9800
C8 H8A 0.9600
C8 H8B 0.9600
C8 H8C 0.9600
C9 H9A 0.9600
C9 H9B 0.9600
C9 H9C 0.9600
C10 C11 1.509(4)
C10 C12 1.514(4)
C10 H10 0.9800
C11 H11A 0.9600
C11 H11B 0.9600
C11 H11C 0.9600
C12 H12A 0.9600
C12 H12B 0.9600
C12 H12C 0.9600
C13A C14A 1.547(12)
C13A C15A 1.556(8)
C13A H13A 0.9800
C14A H14A 0.9600
C14A H14B 0.9600
C14A H14C 0.9600
C15A H15A 0.9600
C15A H15B 0.9600
C15A H15C 0.9600
C13B C15B 1.536(12)
C13B C14B 1.548(15)
C13B H13B 0.9800
C14B H14D 0.9600
C14B H14E 0.9600
C14B H14F 0.9600
C15B H15D 0.9600
C15B H15E 0.9600
C15B H15F 0.9600
C16 C17 1.343(4)
C16 C18 1.499(3)
C17 H17A 0.9300
C17 H17B 0.9300
C18 C23 1.360(4)
C18 C19 1.399(3)
C19 C20 1.389(4)
C19 H19 0.9300
C20 C21 1.359(5)
C20 H20 0.9300
C21 C22 1.353(5)
C21 H21 0.9300
C22 C23 1.391(4)
C22 H22 0.9300
C23 H23 0.9300
